data_4120016
loop_
_publ_author_name
'Andrew J. Keane'
'Peter Y. Zavalij'
'Lawrence R. Sita'

_publ_section_title
;
 N-N Bond Cleavage of Mid-Valent Ta(IV) Hydrazido and Hydrazidium
 Complexes Relevant to the Schrock Cycle for Dinitrogen Fixation
;
_journal_name_full 'Journal of the American Chemical Society'
_journal_page_first 9580
_journal_page_last 9583
_journal_paper_doi 10.1021/ja402804k
_journal_volume 135
_journal_year 2013
_chemical_formula_moiety 'C38 H70 N8 Ta2'
_chemical_formula_sum 'C38 H70 N8 Ta2'
_chemical_formula_weight 1000.92
_chemical_name_common ?Ta2-complex
_chemical_name_systematic
;
Ta2-complex
;
_space_group_IT_number 14
_symmetry_cell_setting monoclinic
_symmetry_space_group_name_Hall '-P 2yn'
_symmetry_space_group_name_H-M 'P 1 21/n 1'
_atom_sites_solution_hydrogens geom
_atom_sites_solution_primary direct
_atom_sites_solution_secondary difmap
_audit_creation_method 'SHELXL-97 & ZCIF'
_cell_angle_alpha 90.00
_cell_angle_beta 90.4380(10)
_cell_angle_gamma 90.00
_cell_formula_units_Z 2
_cell_length_a 11.1501(7)
_cell_length_b 11.8403(8)
_cell_length_c 14.9152(10)
_cell_measurement_reflns_used 16923
_cell_measurement_temperature 100(2)
_cell_measurement_theta_max 32.4
_cell_measurement_theta_min 2.2
_cell_volume 1969.1(2)
_computing_cell_refinement Apex2
_computing_data_collection 'Apex2 (Bruker, 2005)'
_computing_data_reduction Apex2
_computing_molecular_graphics 'XSHEL (Bruker, 2004)'
_computing_publication_material SHELXL-97
_computing_structure_refinement 'SHELXL-97 (Sheldrick, 1997)'
_computing_structure_solution 'SHELXS-97 (Sheldrick, 1990)'
_diffrn_ambient_temperature 100(2)
_diffrn_detector 'CCD area detector'
_diffrn_detector_area_resol_mean 11.198
_diffrn_detector_type 'Bruker Smart Apex II'
_diffrn_measured_fraction_theta_full 0.999
_diffrn_measured_fraction_theta_max 0.999
_diffrn_measurement_details 610,610,610
_diffrn_measurement_device_type 'three-circle diffractometer'
_diffrn_measurement_method '\w scans'
_diffrn_measurement_specimen_support 'MiTEGen loop'
_diffrn_orient_matrix_type standard
_diffrn_orient_matrix_UB_11 0.0046136
_diffrn_orient_matrix_UB_12 -0.0508869
_diffrn_orient_matrix_UB_13 -0.0533814
_diffrn_orient_matrix_UB_21 -0.0283534
_diffrn_orient_matrix_UB_22 0.0630457
_diffrn_orient_matrix_UB_23 -0.0393879
_diffrn_orient_matrix_UB_31 0.0849631
_diffrn_orient_matrix_UB_32 0.0238444
_diffrn_orient_matrix_UB_33 -0.0097048
_diffrn_radiation_monochromator graphite
_diffrn_radiation_source 'fine-focus sealed tube'
_diffrn_radiation_type MoK\a
_diffrn_radiation_wavelength 0.71073
_diffrn_reflns_av_R_equivalents 0.0188
_diffrn_reflns_av_sigmaI/netI 0.0158
_diffrn_reflns_limit_h_max 15
_diffrn_reflns_limit_h_min -15
_diffrn_reflns_limit_k_max 16
_diffrn_reflns_limit_k_min -16
_diffrn_reflns_limit_l_max 20
_diffrn_reflns_limit_l_min -20
_diffrn_reflns_number 22594
_diffrn_reflns_theta_full 30.00
_diffrn_reflns_theta_max 30.00
_diffrn_reflns_theta_min 2.20
_diffrn_source_current 30.00
_diffrn_source_voltage 50.00
_diffrn_standards_decay_% 0
_exptl_absorpt_coefficient_mu 5.590
_exptl_absorpt_correction_T_max 0.366
_exptl_absorpt_correction_T_min 0.272
_exptl_absorpt_correction_type multi-scan
_exptl_absorpt_process_details 'SADABS (Sheldrick, 1996)'
_exptl_crystal_colour brown
_exptl_crystal_density_diffrn 1.688
_exptl_crystal_description prism
_exptl_crystal_F_000 1000
_exptl_crystal_id 'Sita/Yonke BY-6-034A (light yellow/brown xtals) @100K'
_exptl_crystal_size_max 0.28
_exptl_crystal_size_mid 0.21
_exptl_crystal_size_min 0.18
_refine_diff_density_max 1.129
_refine_diff_density_min -0.681
_refine_diff_density_rms 0.083
_refine_ls_extinction_method none
_refine_ls_goodness_of_fit_ref 1.000
_refine_ls_hydrogen_treatment refU
_refine_ls_matrix_type full
_refine_ls_number_parameters 241
_refine_ls_number_reflns 5734
_refine_ls_number_restraints 0
_refine_ls_restrained_S_all 1.000
_refine_ls_R_factor_all 0.0158
_refine_ls_R_factor_gt 0.0148
_refine_ls_shift/su_max 0.002
_refine_ls_shift/su_mean 0.000
_refine_ls_structure_factor_coef Fsqd
_refine_ls_weighting_details 'w=1/[\s^2^(Fo^2^)+(0.015P)^2^+2.41P], P=(max(Fo^2^,0)+2Fc^2^)/3'
_refine_ls_weighting_scheme calc
_refine_ls_wR_factor_gt 0.0346
_refine_ls_wR_factor_ref 0.0350
_reflns_number_gt 5513
_reflns_number_total 5734
_reflns_threshold_expression >2sigma(I)
_cod_data_source_file ja402804k_si_008.cif
_cod_data_source_block cmpdtrans7
_cod_database_code 4120016
_diffrn_measurement_frame_width-ccd -0.30
_diffrn_measurement_total_frames-ccd 1830
_diffrn_measurement_frame_time-ccd 5
_diffrn_measurement_total_time-ccd 5.6
_diffrn_detector_distance-ccd 5.0000
_diffrn_measurement_frame_size-ccd 512

loop_
_symmetry_equiv_pos_as_xyz
'x, y, z'
'-x+1/2, y+1/2, -z+1/2'
'-x, -y, -z'
'x-1/2, -y-1/2, z-1/2'

loop_
_atom_site_label
_atom_site_type_symbol
_atom_site_fract_x
_atom_site_fract_y
_atom_site_fract_z
_atom_site_U_iso_or_equiv
_atom_site_adp_type
_atom_site_occupancy
_atom_site_symmetry_multiplicity
_atom_site_calc_flag
_atom_site_refinement_flags
Ta1 Ta 0.463683(5) 0.592129(5) 0.053643(4) 0.00762(2) Uani 1 1 d .
N1 N 0.43657(13) 0.42927(12) 0.04602(9) 0.0108(2) Uani 1 1 d .
N11 N 0.40000(12) 0.76060(12) -0.00427(9) 0.0108(2) Uani 1 1 d .
N12 N 0.27047(12) 0.62702(12) 0.03137(10) 0.0109(3) Uani 1 1 d .
N13 N 0.19172(13) 0.79786(13) -0.03536(10) 0.0148(3) Uani 1 1 d .
C10 C 0.28498(15) 0.73070(14) -0.00384(11) 0.0114(3) Uani 1 1 d .
C11 C 0.10019(17) 0.75621(17) -0.09668(13) 0.0202(4) Uani 1 1 d .
H11A H 0.1203 0.6792 -0.1153 0.034(4) Uiso 1 1 calc R
H11B H 0.0961 0.8053 -0.1495 0.034(4) Uiso 1 1 calc R
H11C H 0.0223 0.7561 -0.0666 0.034(4) Uiso 1 1 calc R
C12 C 0.18961(18) 0.91826(15) -0.01888(14) 0.0203(4) Uani 1 1 d .
H12A H 0.2474 0.9369 0.0287 0.031(4) Uiso 1 1 calc R
H12B H 0.1090 0.9409 -0.0003 0.031(4) Uiso 1 1 calc R
H12C H 0.2110 0.9586 -0.0739 0.031(4) Uiso 1 1 calc R
C13 C 0.44589(15) 0.84825(14) -0.06509(11) 0.0125(3) Uani 1 1 d .
H13 H 0.4162 0.9232 -0.0438 0.013(5) Uiso 1 1 calc R
C14 C 0.58269(16) 0.84957(15) -0.06154(12) 0.0164(3) Uani 1 1 d .
H14A H 0.6096 0.8667 -0.0003 0.021(3) Uiso 1 1 calc R
H14B H 0.6129 0.9074 -0.1026 0.021(3) Uiso 1 1 calc R
H14C H 0.6135 0.7754 -0.0794 0.021(3) Uiso 1 1 calc R
C15 C 0.40578(18) 0.83284(16) -0.16306(12) 0.0178(3) Uani 1 1 d .
H15A H 0.4370 0.7611 -0.1860 0.031(4) Uiso 1 1 calc R
H15B H 0.4368 0.8953 -0.1993 0.031(4) Uiso 1 1 calc R
H15C H 0.3180 0.8323 -0.1664 0.031(4) Uiso 1 1 calc R
C16 C 0.15286(15) 0.57662(15) 0.05121(12) 0.0139(3) Uani 1 1 d .
H16 H 0.1120 0.5607 -0.0074 0.014(5) Uiso 1 1 calc R
C17 C 0.16968(16) 0.46426(16) 0.09944(13) 0.0187(3) Uani 1 1 d .
H17A H 0.2207 0.4148 0.0634 0.025(4) Uiso 1 1 calc R
H17B H 0.0914 0.4284 0.1080 0.025(4) Uiso 1 1 calc R
H17C H 0.2077 0.4774 0.1580 0.025(4) Uiso 1 1 calc R
C18 C 0.06862(16) 0.65170(18) 0.10651(13) 0.0208(4) Uani 1 1 d .
H18A H 0.1015 0.6609 0.1672 0.032(4) Uiso 1 1 calc R
H18B H -0.0106 0.6162 0.1098 0.032(4) Uiso 1 1 calc R
H18C H 0.0612 0.7259 0.0778 0.032(4) Uiso 1 1 calc R
C20 C 0.60222(15) 0.56328(14) 0.17875(11) 0.0114(3) Uani 1 1 d .
C21 C 0.61730(15) 0.67948(14) 0.15476(11) 0.0112(3) Uani 1 1 d .
C22 C 0.51100(15) 0.73732(14) 0.17923(11) 0.0120(3) Uani 1 1 d .
C23 C 0.43122(15) 0.65819(15) 0.21906(11) 0.0127(3) Uani 1 1 d .
C24 C 0.48803(15) 0.55111(14) 0.22034(11) 0.0120(3) Uani 1 1 d .
C25 C 0.69882(16) 0.47504(15) 0.17638(12) 0.0160(3) Uani 1 1 d .
H25A H 0.7376 0.4699 0.2354 0.034(4) Uiso 1 1 calc R
H25B H 0.7586 0.4958 0.1314 0.034(4) Uiso 1 1 calc R
H25C H 0.6634 0.4018 0.1607 0.034(4) Uiso 1 1 calc R
C26 C 0.73304(16) 0.72991(16) 0.12206(12) 0.0170(3) Uani 1 1 d .
H26A H 0.7249 0.8122 0.1183 0.029(4) Uiso 1 1 calc R
H26B H 0.7515 0.6995 0.0626 0.029(4) Uiso 1 1 calc R
H26C H 0.7980 0.7108 0.1640 0.029(4) Uiso 1 1 calc R
C27 C 0.48931(17) 0.86243(15) 0.17583(12) 0.0175(3) Uani 1 1 d .
H27A H 0.4941 0.8937 0.2366 0.050(5) Uiso 1 1 calc R
H27B H 0.4095 0.8771 0.1505 0.050(5) Uiso 1 1 calc R
H27C H 0.5502 0.8982 0.1382 0.050(5) Uiso 1 1 calc R
C28 C 0.31503(17) 0.68923(17) 0.26265(13) 0.0204(4) Uani 1 1 d .
H28A H 0.2649 0.6217 0.2684 0.031(4) Uiso 1 1 calc R
H28B H 0.2731 0.7455 0.2258 0.031(4) Uiso 1 1 calc R
H28C H 0.3312 0.7208 0.3223 0.031(4) Uiso 1 1 calc R
C29 C 0.44118(17) 0.44401(16) 0.26069(12) 0.0179(3) Uani 1 1 d .
H29A H 0.3670 0.4599 0.2931 0.029(4) Uiso 1 1 calc R
H29B H 0.5011 0.4130 0.3023 0.029(4) Uiso 1 1 calc R
H29C H 0.4249 0.3891 0.2130 0.029(4) Uiso 1 1 calc R

loop_
_atom_site_aniso_label
_atom_site_aniso_U_11
_atom_site_aniso_U_22
_atom_site_aniso_U_33
_atom_site_aniso_U_23
_atom_site_aniso_U_13
_atom_site_aniso_U_12
Ta1 0.00809(3) 0.00747(3) 0.00729(3) -0.00037(2) -0.00009(2) -0.00013(2)
N1 0.0114(6) 0.0106(6) 0.0103(6) 0.0004(5) 0.0010(5) -0.0006(5)
N11 0.0122(6) 0.0089(6) 0.0114(6) 0.0021(5) 0.0004(5) 0.0004(5)
N12 0.0090(6) 0.0102(6) 0.0135(6) 0.0009(5) 0.0001(5) 0.0000(5)
N13 0.0133(7) 0.0127(7) 0.0183(7) 0.0004(5) -0.0044(5) 0.0024(5)
C10 0.0130(7) 0.0120(7) 0.0093(7) -0.0015(6) -0.0005(5) 0.0026(6)
C11 0.0174(8) 0.0224(9) 0.0207(9) 0.0001(7) -0.0076(7) 0.0021(7)
C12 0.0195(9) 0.0146(8) 0.0268(10) -0.0012(7) -0.0010(7) 0.0053(7)
C13 0.0167(8) 0.0086(7) 0.0121(7) 0.0009(6) 0.0015(6) 0.0005(6)
C14 0.0152(8) 0.0150(8) 0.0192(8) 0.0030(6) 0.0037(6) -0.0017(6)
C15 0.0254(9) 0.0147(8) 0.0132(8) 0.0023(6) -0.0001(6) -0.0021(7)
C16 0.0113(7) 0.0165(8) 0.0139(7) 0.0002(6) 0.0013(6) -0.0026(6)
C17 0.0145(8) 0.0190(9) 0.0227(9) 0.0032(7) 0.0035(7) -0.0047(7)
C18 0.0124(8) 0.0272(10) 0.0228(9) -0.0018(7) 0.0048(7) 0.0011(7)
C20 0.0132(7) 0.0120(7) 0.0089(7) -0.0008(5) -0.0018(5) 0.0005(6)
C21 0.0122(7) 0.0118(7) 0.0098(7) -0.0009(5) -0.0018(5) -0.0019(6)
C22 0.0161(7) 0.0107(7) 0.0093(7) -0.0017(5) -0.0023(6) 0.0005(6)
C23 0.0135(7) 0.0149(8) 0.0098(7) -0.0026(6) -0.0003(6) 0.0004(6)
C24 0.0155(7) 0.0123(7) 0.0081(7) -0.0001(6) -0.0006(5) -0.0017(6)
C25 0.0177(8) 0.0150(8) 0.0151(8) -0.0022(6) -0.0024(6) 0.0038(6)
C26 0.0145(8) 0.0190(8) 0.0176(8) 0.0002(7) -0.0010(6) -0.0048(6)
C27 0.0250(9) 0.0112(8) 0.0162(8) -0.0028(6) -0.0009(7) 0.0018(7)
C28 0.0161(8) 0.0263(9) 0.0188(8) -0.0079(7) 0.0034(6) -0.0003(7)
C29 0.0231(9) 0.0160(8) 0.0147(8) 0.0027(6) 0.0017(6) -0.0040(7)

loop_
_atom_type_symbol
_atom_type_description
_atom_type_scat_dispersion_real
_atom_type_scat_dispersion_imag
_atom_type_scat_source
C C 0.0033 0.0016 'International Tables Vol C Tables 4.2.6.8 and 6.1.1.4'
H H 0.0000 0.0000 'International Tables Vol C Tables 4.2.6.8 and 6.1.1.4'
N N 0.0061 0.0033 'International Tables Vol C Tables 4.2.6.8 and 6.1.1.4'
Ta Ta -0.7052 6.5227 'International Tables Vol C Tables 4.2.6.8 and 6.1.1.4'

loop_
_geom_angle_atom_site_label_1
_geom_angle_atom_site_label_2
_geom_angle_atom_site_label_3
_geom_angle
_geom_angle_site_symmetry_1
_geom_angle_site_symmetry_3
N1 Ta1 N1 85.02(6) 3_665 .
N1 Ta1 N12 119.13(6) 3_665 .
N1 Ta1 N12 91.46(6) . .
N1 Ta1 N11 90.16(6) 3_665 .
N1 Ta1 N11 142.34(5) . .
N12 Ta1 N11 58.77(5) . .
N1 Ta1 C20 102.19(6) 3_665 .
N1 Ta1 C20 90.18(6) . .
N12 Ta1 C20 138.64(5) . .
N11 Ta1 C20 127.24(5) . .
N1 Ta1 C21 97.25(6) 3_665 .
N1 Ta1 C21 123.27(6) . .
N12 Ta1 C21 132.43(5) . .
N11 Ta1 C21 94.38(5) . .
C20 Ta1 C21 33.70(5) . .
N1 Ta1 C24 133.40(6) 3_665 .
N1 Ta1 C24 83.33(6) . .
N12 Ta1 C24 106.16(5) . .
N11 Ta1 C24 124.49(5) . .
C20 Ta1 C24 33.21(5) . .
C21 Ta1 C24 54.67(5) . .
N1 Ta1 C22 122.82(6) 3_665 .
N1 Ta1 C22 136.57(6) . .
N12 Ta1 C22 100.19(5) . .
N11 Ta1 C22 75.83(5) . .
C20 Ta1 C22 54.25(5) . .
C21 Ta1 C22 32.30(5) . .
C24 Ta1 C22 53.24(5) . .
N1 Ta1 C23 150.78(6) 3_665 .
N1 Ta1 C23 109.11(6) . .
N12 Ta1 C23 86.81(5) . .
N11 Ta1 C23 92.90(5) . .
C20 Ta1 C23 53.94(5) . .
C21 Ta1 C23 53.55(5) . .
C24 Ta1 C23 31.84(5) . .
C22 Ta1 C23 31.74(5) . .
N1 Ta1 Ta1 43.53(4) 3_665 3_665
N1 Ta1 Ta1 41.49(4) . 3_665
N12 Ta1 Ta1 109.95(4) . 3_665
N11 Ta1 Ta1 123.31(4) . 3_665
C20 Ta1 Ta1 98.20(4) . 3_665
C21 Ta1 Ta1 117.59(4) . 3_665
C24 Ta1 Ta1 112.13(4) . 3_665
C22 Ta1 Ta1 149.60(4) . 3_665
C23 Ta1 Ta1 143.77(4) . 3_665
Ta1 N1 Ta1 94.98(6) 3_665 .
C10 N11 C13 122.00(14) . .
C10 N11 Ta1 93.60(10) . .
C13 N11 Ta1 137.70(11) . .
C10 N12 C16 123.92(14) . .
C10 N12 Ta1 96.25(10) . .
C16 N12 Ta1 139.49(11) . .
C10 N13 C12 121.33(15) . .
C10 N13 C11 122.68(15) . .
C12 N13 C11 115.44(15) . .
N11 C10 N12 111.31(14) . .
N11 C10 N13 124.44(15) . .
N12 C10 N13 124.25(15) . .
N13 C11 H11A 109.5 . .
N13 C11 H11B 109.5 . .
H11A C11 H11B 109.5 . .
N13 C11 H11C 109.5 . .
H11A C11 H11C 109.5 . .
H11B C11 H11C 109.5 . .
N13 C12 H12A 109.5 . .
N13 C12 H12B 109.5 . .
H12A C12 H12B 109.5 . .
N13 C12 H12C 109.5 . .
H12A C12 H12C 109.5 . .
H12B C12 H12C 109.5 . .
N11 C13 C14 109.74(13) . .
N11 C13 C15 113.72(14) . .
C14 C13 C15 108.55(14) . .
N11 C13 H13 108.2 . .
C14 C13 H13 108.2 . .
C15 C13 H13 108.2 . .
C13 C14 H14A 109.5 . .
C13 C14 H14B 109.5 . .
H14A C14 H14B 109.5 . .
C13 C14 H14C 109.5 . .
H14A C14 H14C 109.5 . .
H14B C14 H14C 109.5 . .
C13 C15 H15A 109.5 . .
C13 C15 H15B 109.5 . .
H15A C15 H15B 109.5 . .
C13 C15 H15C 109.5 . .
H15A C15 H15C 109.5 . .
H15B C15 H15C 109.5 . .
N12 C16 C17 110.01(14) . .
N12 C16 C18 114.96(15) . .
C17 C16 C18 108.96(15) . .
N12 C16 H16 107.5 . .
C17 C16 H16 107.5 . .
C18 C16 H16 107.5 . .
C16 C17 H17A 109.5 . .
C16 C17 H17B 109.5 . .
H17A C17 H17B 109.5 . .
C16 C17 H17C 109.5 . .
H17A C17 H17C 109.5 . .
H17B C17 H17C 109.5 . .
C16 C18 H18A 109.5 . .
C16 C18 H18B 109.5 . .
H18A C18 H18B 109.5 . .
C16 C18 H18C 109.5 . .
H18A C18 H18C 109.5 . .
H18B C18 H18C 109.5 . .
C24 C20 C21 108.20(15) . .
C24 C20 C25 125.62(15) . .
C21 C20 C25 125.26(15) . .
C24 C20 Ta1 77.57(9) . .
C21 C20 Ta1 75.46(9) . .
C25 C20 Ta1 122.01(11) . .
C22 C21 C20 107.43(14) . .
C22 C21 C26 127.68(15) . .
C20 C21 C26 124.35(15) . .
C22 C21 Ta1 77.58(9) . .
C20 C21 Ta1 70.84(9) . .
C26 C21 Ta1 123.63(11) . .
C21 C22 C23 108.37(14) . .
C21 C22 C27 127.01(16) . .
C23 C22 C27 124.18(15) . .
C21 C22 Ta1 70.13(9) . .
C23 C22 Ta1 74.99(9) . .
C27 C22 Ta1 126.70(11) . .
C24 C23 C22 108.27(15) . .
C24 C23 C28 126.93(16) . .
C22 C23 C28 124.32(16) . .
C24 C23 Ta1 71.35(9) . .
C22 C23 Ta1 73.27(9) . .
C28 C23 Ta1 127.47(12) . .
C23 C24 C20 107.69(15) . .
C23 C24 C29 127.23(16) . .
C20 C24 C29 125.05(16) . .
C23 C24 Ta1 76.81(9) . .
C20 C24 Ta1 69.22(9) . .
C29 C24 Ta1 121.23(11) . .
C20 C25 H25A 109.5 . .
C20 C25 H25B 109.5 . .
H25A C25 H25B 109.5 . .
C20 C25 H25C 109.5 . .
H25A C25 H25C 109.5 . .
H25B C25 H25C 109.5 . .
C21 C26 H26A 109.5 . .
C21 C26 H26B 109.5 . .
H26A C26 H26B 109.5 . .
C21 C26 H26C 109.5 . .
H26A C26 H26C 109.5 . .
H26B C26 H26C 109.5 . .
C22 C27 H27A 109.5 . .
C22 C27 H27B 109.5 . .
H27A C27 H27B 109.5 . .
C22 C27 H27C 109.5 . .
H27A C27 H27C 109.5 . .
H27B C27 H27C 109.5 . .
C23 C28 H28A 109.5 . .
C23 C28 H28B 109.5 . .
H28A C28 H28B 109.5 . .
C23 C28 H28C 109.5 . .
H28A C28 H28C 109.5 . .
H28B C28 H28C 109.5 . .
C24 C29 H29A 109.5 . .
C24 C29 H29B 109.5 . .
H29A C29 H29B 109.5 . .
C24 C29 H29C 109.5 . .
H29A C29 H29C 109.5 . .
H29B C29 H29C 109.5 . .

loop_
_geom_bond_atom_site_label_1
_geom_bond_atom_site_label_2
_geom_bond_distance
_geom_bond_site_symmetry_2
Ta1 N1 1.8805(14) 3_665
Ta1 N1 1.9550(14) .
Ta1 N12 2.2162(14) .
Ta1 N11 2.2847(14) .
Ta1 C20 2.4374(16) .
Ta1 C21 2.4977(16) .
Ta1 C24 2.5458(16) .
Ta1 C22 2.5937(16) .
Ta1 C23 2.6160(16) .
Ta1 Ta1 2.82778(18) 3_665
N1 Ta1 1.8805(14) 3_665
N11 C10 1.330(2) .
N11 C13 1.473(2) .
N12 C10 1.345(2) .
N12 C16 1.473(2) .
N13 C10 1.388(2) .
N13 C12 1.447(2) .
N13 C11 1.452(2) .
C11 H11A 0.9800 .
C11 H11B 0.9800 .
C11 H11C 0.9800 .
C12 H12A 0.9800 .
C12 H12B 0.9800 .
C12 H12C 0.9800 .
C13 C14 1.526(2) .
C13 C15 1.536(2) .
C13 H13 1.0000 .
C14 H14A 0.9800 .
C14 H14B 0.9800 .
C14 H14C 0.9800 .
C15 H15A 0.9800 .
C15 H15B 0.9800 .
C15 H15C 0.9800 .
C16 C17 1.523(3) .
C16 C18 1.538(3) .
C16 H16 1.0000 .
C17 H17A 0.9800 .
C17 H17B 0.9800 .
C17 H17C 0.9800 .
C18 H18A 0.9800 .
C18 H18B 0.9800 .
C18 H18C 0.9800 .
C20 C24 1.428(2) .
C20 C21 1.432(2) .
C20 C25 1.501(2) .
C21 C22 1.419(2) .
C21 C26 1.506(2) .
C22 C23 1.425(2) .
C22 C27 1.502(2) .
C23 C24 1.417(2) .
C23 C28 1.500(2) .
C24 C29 1.499(2) .
C25 H25A 0.9800 .
C25 H25B 0.9800 .
C25 H25C 0.9800 .
C26 H26A 0.9800 .
C26 H26B 0.9800 .
C26 H26C 0.9800 .
C27 H27A 0.9800 .
C27 H27B 0.9800 .
C27 H27C 0.9800 .
C28 H28A 0.9800 .
C28 H28B 0.9800 .
C28 H28C 0.9800 .
C29 H29A 0.9800 .
C29 H29B 0.9800 .
C29 H29C 0.9800 .

loop_
_geom_torsion_atom_site_label_1
_geom_torsion_atom_site_label_2
_geom_torsion_atom_site_label_3
_geom_torsion_atom_site_label_4
_geom_torsion
_geom_torsion_site_symmetry_1
_geom_torsion_site_symmetry_4
N1 Ta1 N1 Ta1 0.0 3_665 3_665
N12 Ta1 N1 Ta1 119.11(6) . 3_665
N11 Ta1 N1 Ta1 83.78(10) . 3_665
C20 Ta1 N1 Ta1 -102.22(6) . 3_665
C21 Ta1 N1 Ta1 -95.41(7) . 3_665
C24 Ta1 N1 Ta1 -134.79(6) . 3_665
C22 Ta1 N1 Ta1 -134.38(6) . 3_665
C23 Ta1 N1 Ta1 -153.76(5) . 3_665
N1 Ta1 N11 C10 123.01(10) 3_665 .
N1 Ta1 N11 C10 40.97(14) . .
N12 Ta1 N11 C10 -1.57(9) . .
C20 Ta1 N11 C10 -131.48(10) . .
C21 Ta1 N11 C10 -139.71(10) . .
C24 Ta1 N11 C10 -90.32(11) . .
C22 Ta1 N11 C10 -113.05(10) . .
C23 Ta1 N11 C10 -86.06(10) . .
Ta1 Ta1 N11 C10 92.97(9) 3_665 .
N1 Ta1 N11 C13 -26.09(16) 3_665 .
N1 Ta1 N11 C13 -108.13(16) . .
N12 Ta1 N11 C13 -150.66(17) . .
C20 Ta1 N11 C13 79.42(17) . .
C21 Ta1 N11 C13 71.19(16) . .
C24 Ta1 N11 C13 120.58(15) . .
C22 Ta1 N11 C13 97.85(16) . .
C23 Ta1 N11 C13 124.84(16) . .
Ta1 Ta1 N11 C13 -56.12(17) 3_665 .
N1 Ta1 N12 C10 -68.93(11) 3_665 .
N1 Ta1 N12 C10 -154.04(10) . .
N11 Ta1 N12 C10 1.55(9) . .
C20 Ta1 N12 C10 114.03(11) . .
C21 Ta1 N12 C10 65.90(12) . .
C24 Ta1 N12 C10 122.47(10) . .
C22 Ta1 N12 C10 67.99(10) . .
C23 Ta1 N12 C10 96.90(10) . .
Ta1 Ta1 N12 C10 -116.04(9) 3_665 .
N1 Ta1 N12 C16 118.07(17) 3_665 .
N1 Ta1 N12 C16 32.96(17) . .
N11 Ta1 N12 C16 -171.44(19) . .
C20 Ta1 N12 C16 -59.0(2) . .
C21 Ta1 N12 C16 -107.10(17) . .
C24 Ta1 N12 C16 -50.52(18) . .
C22 Ta1 N12 C16 -105.00(17) . .
C23 Ta1 N12 C16 -76.10(17) . .
Ta1 Ta1 N12 C16 70.96(17) 3_665 .
C13 N11 C10 N12 158.32(14) . .
Ta1 N11 C10 N12 2.37(14) . .
C13 N11 C10 N13 -21.9(2) . .
Ta1 N11 C10 N13 -177.83(14) . .
C16 N12 C10 N11 172.07(14) . .
Ta1 N12 C10 N11 -2.45(14) . .
C16 N12 C10 N13 -7.7(3) . .
Ta1 N12 C10 N13 177.74(14) . .
C12 N13 C10 N11 -40.2(3) . .
C11 N13 C10 N11 130.96(18) . .
C12 N13 C10 N12 139.63(18) . .
C11 N13 C10 N12 -49.3(2) . .
C10 N11 C13 C14 -170.34(15) . .
Ta1 N11 C13 C14 -27.5(2) . .
C10 N11 C13 C15 -48.6(2) . .
Ta1 N11 C13 C15 94.26(18) . .
C10 N12 C16 C17 -174.01(15) . .
Ta1 N12 C16 C17 -2.4(2) . .
C10 N12 C16 C18 -50.6(2) . .
Ta1 N12 C16 C18 121.03(17) . .
N1 Ta1 C20 C24 -162.43(10) 3_665 .
N1 Ta1 C20 C24 -77.49(10) . .
N12 Ta1 C20 C24 14.92(14) . .
N11 Ta1 C20 C24 97.91(10) . .
C21 Ta1 C20 C24 112.80(14) . .
C22 Ta1 C20 C24 75.72(10) . .
C23 Ta1 C20 C24 36.26(9) . .
Ta1 Ta1 C20 C24 -118.34(9) 3_665 .
N1 Ta1 C20 C21 84.77(10) 3_665 .
N1 Ta1 C20 C21 169.71(10) . .
N12 Ta1 C20 C21 -97.88(11) . .
N11 Ta1 C20 C21 -14.89(12) . .
C24 Ta1 C20 C21 -112.80(14) . .
C22 Ta1 C20 C21 -37.08(9) . .
C23 Ta1 C20 C21 -76.55(10) . .
Ta1 Ta1 C20 C21 128.85(9) 3_665 .
N1 Ta1 C20 C25 -37.99(14) 3_665 .
N1 Ta1 C20 C25 46.95(14) . .
N12 Ta1 C20 C25 139.36(12) . .
N11 Ta1 C20 C25 -137.65(13) . .
C21 Ta1 C20 C25 -122.76(18) . .
C24 Ta1 C20 C25 124.44(18) . .
C22 Ta1 C20 C25 -159.84(16) . .
C23 Ta1 C20 C25 160.69(16) . .
Ta1 Ta1 C20 C25 6.09(14) 3_665 .
C24 C20 C21 C22 -1.73(18) . .
C25 C20 C21 C22 -171.20(15) . .
Ta1 C20 C21 C22 69.64(11) . .
C24 C20 C21 C26 170.42(15) . .
C25 C20 C21 C26 1.0(3) . .
Ta1 C20 C21 C26 -118.21(16) . .
C24 C20 C21 Ta1 -71.37(11) . .
C25 C20 C21 Ta1 119.16(16) . .
N1 Ta1 C21 C22 145.22(10) 3_665 .
N1 Ta1 C21 C22 -126.00(10) . .
N12 Ta1 C21 C22 3.87(13) . .
N11 Ta1 C21 C22 54.50(10) . .
C20 Ta1 C21 C22 -113.66(14) . .
C24 Ta1 C21 C22 -75.43(10) . .
C23 Ta1 C21 C22 -35.88(9) . .
Ta1 Ta1 C21 C22 -174.08(8) 3_665 .
N1 Ta1 C21 C20 -101.12(10) 3_665 .
N1 Ta1 C21 C20 -12.34(12) . .
N12 Ta1 C21 C20 117.53(10) . .
N11 Ta1 C21 C20 168.16(10) . .
C24 Ta1 C21 C20 38.23(9) . .
C22 Ta1 C21 C20 113.66(14) . .
C23 Ta1 C21 C20 77.78(10) . .
Ta1 Ta1 C21 C20 -60.42(10) 3_665 .
N1 Ta1 C21 C26 17.98(15) 3_665 .
N1 Ta1 C21 C26 106.76(14) . .
N12 Ta1 C21 C26 -123.38(13) . .
N11 Ta1 C21 C26 -72.75(14) . .
C20 Ta1 C21 C26 119.10(18) . .
C24 Ta1 C21 C26 157.33(16) . .
C22 Ta1 C21 C26 -127.24(18) . .
C23 Ta1 C21 C26 -163.12(16) . .
Ta1 Ta1 C21 C26 58.67(14) 3_665 .
C20 C21 C22 C23 0.71(18) . .
C26 C21 C22 C23 -171.09(16) . .
Ta1 C21 C22 C23 65.78(11) . .
C20 C21 C22 C27 173.37(16) . .
C26 C21 C22 C27 1.6(3) . .
Ta1 C21 C22 C27 -121.56(16) . .
C20 C21 C22 Ta1 -65.07(11) . .
C26 C21 C22 Ta1 123.12(17) . .
N1 Ta1 C22 C21 -42.33(12) 3_665 .
N1 Ta1 C22 C21 79.75(12) . .
N12 Ta1 C22 C21 -177.10(10) . .
N11 Ta1 C22 C21 -123.16(10) . .
C20 Ta1 C22 C21 38.78(9) . .
C24 Ta1 C22 C21 80.27(10) . .
C23 Ta1 C22 C21 116.35(14) . .
Ta1 Ta1 C22 C21 10.40(14) 3_665 .
N1 Ta1 C22 C23 -158.68(10) 3_665 .
N1 Ta1 C22 C23 -36.60(13) . .
N12 Ta1 C22 C23 66.55(10) . .
N11 Ta1 C22 C23 120.49(10) . .
C20 Ta1 C22 C23 -77.58(10) . .
C21 Ta1 C22 C23 -116.35(14) . .
C24 Ta1 C22 C23 -36.08(9) . .
Ta1 Ta1 C22 C23 -105.95(10) 3_665 .
N1 Ta1 C22 C27 79.61(16) 3_665 .
N1 Ta1 C22 C27 -158.31(13) . .
N12 Ta1 C22 C27 -55.17(15) . .
N11 Ta1 C22 C27 -1.22(14) . .
C20 Ta1 C22 C27 160.71(17) . .
C21 Ta1 C22 C27 121.93(19) . .
C24 Ta1 C22 C27 -157.80(17) . .
C23 Ta1 C22 C27 -121.71(19) . .
Ta1 Ta1 C22 C27 132.33(12) 3_665 .
C21 C22 C23 C24 0.58(18) . .
C27 C22 C23 C24 -172.33(15) . .
Ta1 C22 C23 C24 63.20(11) . .
C21 C22 C23 C28 173.05(16) . .
C27 C22 C23 C28 0.1(3) . .
Ta1 C22 C23 C28 -124.33(16) . .
C21 C22 C23 Ta1 -62.62(11) . .
C27 C22 C23 Ta1 124.47(16) . .
N1 Ta1 C23 C24 -77.80(15) 3_665 .
N1 Ta1 C23 C24 37.74(11) . .
N12 Ta1 C23 C24 128.18(10) . .
N11 Ta1 C23 C24 -173.33(10) . .
C20 Ta1 C23 C24 -37.89(10) . .
C21 Ta1 C23 C24 -80.02(11) . .
C22 Ta1 C23 C24 -116.55(14) . .
Ta1 Ta1 C23 C24 8.04(13) 3_665 .
N1 Ta1 C23 C22 38.75(17) 3_665 .
N1 Ta1 C23 C22 154.29(10) . .
N12 Ta1 C23 C22 -115.27(10) . .
N11 Ta1 C23 C22 -56.78(10) . .
C20 Ta1 C23 C22 78.66(10) . .
C21 Ta1 C23 C22 36.53(9) . .
C24 Ta1 C23 C22 116.55(14) . .
Ta1 Ta1 C23 C22 124.59(9) 3_665 .
N1 Ta1 C23 C28 159.50(15) 3_665 .
N1 Ta1 C23 C28 -84.96(16) . .
N12 Ta1 C23 C28 5.48(15) . .
N11 Ta1 C23 C28 63.97(16) . .
C20 Ta1 C23 C28 -160.59(18) . .
C21 Ta1 C23 C28 157.27(18) . .
C24 Ta1 C23 C28 -122.7(2) . .
C22 Ta1 C23 C28 120.7(2) . .
Ta1 Ta1 C23 C28 -114.67(14) 3_665 .
C22 C23 C24 C20 -1.64(18) . .
C28 C23 C24 C20 -173.86(16) . .
Ta1 C23 C24 C20 62.80(11) . .
C22 C23 C24 C29 176.17(16) . .
C28 C23 C24 C29 3.9(3) . .
Ta1 C23 C24 C29 -119.39(17) . .
C22 C23 C24 Ta1 -64.44(11) . .
C28 C23 C24 Ta1 123.34(17) . .
C21 C20 C24 C23 2.08(18) . .
C25 C20 C24 C23 171.50(15) . .
Ta1 C20 C24 C23 -67.85(11) . .
C21 C20 C24 C29 -175.78(15) . .
C25 C20 C24 C29 -6.4(3) . .
Ta1 C20 C24 C29 114.28(16) . .
C21 C20 C24 Ta1 69.93(11) . .
C25 C20 C24 Ta1 -120.65(16) . .
N1 Ta1 C24 C23 138.96(10) 3_665 .
N1 Ta1 C24 C23 -144.38(11) . .
N12 Ta1 C24 C23 -54.80(11) . .
N11 Ta1 C24 C23 8.09(12) . .
C20 Ta1 C24 C23 115.00(14) . .
C21 Ta1 C24 C23 76.17(10) . .
C22 Ta1 C24 C23 35.97(9) . .
Ta1 Ta1 C24 C23 -174.88(8) 3_665 .
N1 Ta1 C24 C20 23.96(13) 3_665 .
N1 Ta1 C24 C20 100.62(10) . .
N12 Ta1 C24 C20 -169.79(9) . .
N11 Ta1 C24 C20 -106.91(10) . .
C21 Ta1 C24 C20 -38.83(9) . .
C22 Ta1 C24 C20 -79.03(10) . .
C23 Ta1 C24 C20 -115.00(14) . .
Ta1 Ta1 C24 C20 70.12(10) 3_665 .
N1 Ta1 C24 C29 -95.26(15) 3_665 .
N1 Ta1 C24 C29 -18.61(14) . .
N12 Ta1 C24 C29 70.98(14) . .
N11 Ta1 C24 C29 133.87(13) . .
C20 Ta1 C24 C29 -119.22(18) . .
C21 Ta1 C24 C29 -158.05(16) . .
C22 Ta1 C24 C29 161.75(16) . .
C23 Ta1 C24 C29 125.78(18) . .
Ta1 Ta1 C24 C29 -49.11(14) 3_665 .
